data_4066113
loop_
_publ_author_name
'Luo, Yunjie'
'Li, Wenyi'
'Lin, Dan'
'Yao, Yingming'
'Zhang, Yong'
'Shen, Qi'

_publ_section_title
;
 Lanthanide Alkyl Complexes Supported by a Piperazidine-Bridged
 Bis(phenolato) Ligand: Synthesis, Structural Characterization, and
 Catalysis for the Polymerization ofl-Lactide andrac-Lactide
;
_journal_issue 16
_journal_name_full Organometallics
_journal_page_first 3507
_journal_paper_doi 10.1021/om100298z
_journal_volume 29
_journal_year 2010
_chemical_formula_moiety 'C42 H71 N2 O3 Si Y, C7 H8'
_chemical_formula_sum 'C49 H79 N2 O3 Si Y'
_chemical_formula_weight 861.14
_chemical_name_systematic
; 
 ? 
;
_space_group_IT_number 14
_symmetry_cell_setting monoclinic
_symmetry_Int_Tables_number 14
_symmetry_space_group_name_Hall '-P 2yn'
_symmetry_space_group_name_H-M 'P 1 21/n 1'
_atom_sites_solution_hydrogens geom
_atom_sites_solution_primary direct
_atom_sites_solution_secondary difmap
_audit_creation_method SHELXL-97
_cell_angle_alpha 90.00
_cell_angle_beta 90.627(7)
_cell_angle_gamma 90.00
_cell_formula_units_Z 4
_cell_length_a 16.688(7)
_cell_length_b 11.356(5)
_cell_length_c 26.146(11)
_cell_measurement_reflns_used 16263
_cell_measurement_temperature 223(2)
_cell_measurement_theta_max 27.5
_cell_measurement_theta_min 3.0
_cell_volume 4955(4)
_computing_cell_refinement CrystalClear
_computing_data_collection CrystalClear
_computing_data_reduction CrystalStructure
_computing_structure_refinement 'SHELXL-97 (Sheldrick, 1997)'
_computing_structure_solution 'SHELXS-97 (Sheldrick, 1990)'
_diffrn_ambient_temperature 223(2)
_diffrn_detector_area_resol_mean 14.63
_diffrn_measured_fraction_theta_full 0.985
_diffrn_measured_fraction_theta_max 0.985
_diffrn_measurement_device_type 'Rigaku Saturn'
_diffrn_measurement_method \w
_diffrn_radiation_monochromator graphite
_diffrn_radiation_source 'fine-focus sealed tube'
_diffrn_radiation_type MoK\a
_diffrn_radiation_wavelength 0.71075
_diffrn_reflns_av_R_equivalents 0.0611
_diffrn_reflns_av_sigmaI/netI 0.1022
_diffrn_reflns_limit_h_max 10
_diffrn_reflns_limit_h_min -20
_diffrn_reflns_limit_k_max 13
_diffrn_reflns_limit_k_min -13
_diffrn_reflns_limit_l_max 31
_diffrn_reflns_limit_l_min -29
_diffrn_reflns_number 19017
_diffrn_reflns_theta_full 25.50
_diffrn_reflns_theta_max 25.50
_diffrn_reflns_theta_min 3.03
_exptl_absorpt_coefficient_mu 1.240
_exptl_absorpt_correction_T_max 0.772
_exptl_absorpt_correction_T_min 0.605
_exptl_absorpt_correction_type multi-scan
_exptl_absorpt_process_details 'Jacobson, R. (1998) Private communication'
_exptl_crystal_colour colorless
_exptl_crystal_density_diffrn 1.154
_exptl_crystal_density_method 'not measured'
_exptl_crystal_description block
_exptl_crystal_F_000 1856
_exptl_crystal_size_max 0.45
_exptl_crystal_size_mid 0.40
_exptl_crystal_size_min 0.22
_refine_diff_density_max 0.728
_refine_diff_density_min -0.783
_refine_diff_density_rms 0.075
_refine_ls_extinction_method none
_refine_ls_goodness_of_fit_ref 1.170
_refine_ls_hydrogen_treatment constr
_refine_ls_matrix_type full
_refine_ls_number_parameters 504
_refine_ls_number_reflns 9081
_refine_ls_number_restraints 26
_refine_ls_restrained_S_all 1.177
_refine_ls_R_factor_all 0.1280
_refine_ls_R_factor_gt 0.0959
_refine_ls_shift/su_max 0.001
_refine_ls_shift/su_mean 0.000
_refine_ls_structure_factor_coef Fsqd
_refine_ls_weighting_details 'calc w=1/[\s^2^(Fo^2^)+(0.0519P)^2^+7.3618P] where P=(Fo^2^+2Fc^2^)/3'
_refine_ls_weighting_scheme calc
_refine_ls_wR_factor_gt 0.1852
_refine_ls_wR_factor_ref 0.2023
_reflns_number_gt 6739
_reflns_number_total 9081
_reflns_threshold_expression >2sigma(I)
_cod_data_source_file om100298z_si_001.cif
_cod_data_source_block complex1
_cod_original_cell_volume 4954(4)
_cod_original_sg_symbol_H-M 'P 21/n'
_cod_database_code 4066113

loop_
_symmetry_equiv_pos_as_xyz
'x, y, z'
'-x+1/2, y+1/2, -z+1/2'
'-x, -y, -z'
'x-1/2, -y-1/2, z-1/2'

loop_
_atom_site_label
_atom_site_type_symbol
_atom_site_fract_x
_atom_site_fract_y
_atom_site_fract_z
_atom_site_U_iso_or_equiv
_atom_site_adp_type
_atom_site_occupancy
_atom_site_symmetry_multiplicity
_atom_site_calc_flag
_atom_site_refinement_flags
_atom_site_disorder_assembly
_atom_site_disorder_group
Y1 Y 0.59771(3) 0.44212(5) 0.15145(2) 0.03538(17) Uani 1 1 d . . .
Si1 Si 0.80236(11) 0.34234(16) 0.10416(7) 0.0485(5) Uani 1 1 d . . .
O1 O 0.4919(2) 0.5040(3) 0.11224(17) 0.0477(11) Uani 1 1 d . . .
O2 O 0.5830(2) 0.3158(3) 0.21334(14) 0.0397(10) Uani 1 1 d . . .
O3 O 0.5737(3) 0.2763(4) 0.09423(15) 0.0470(11) Uani 1 1 d . . .
N1 N 0.5973(3) 0.6648(4) 0.16369(18) 0.0359(11) Uani 1 1 d . . .
N2 N 0.6640(3) 0.5377(4) 0.22854(18) 0.0353(11) Uani 1 1 d . . .
C1 C 0.4401(4) 0.5950(5) 0.1069(2) 0.0414(15) Uani 1 1 d . . .
C2 C 0.3580(4) 0.5805(5) 0.0941(2) 0.0435(15) Uani 1 1 d . . .
C3 C 0.3096(4) 0.6800(6) 0.0917(2) 0.0450(15) Uani 1 1 d . . .
H3 H 0.2554 0.6696 0.0825 0.054 Uiso 1 1 calc R . .
C4 C 0.3359(4) 0.7946(6) 0.1021(2) 0.0461(15) Uani 1 1 d . A .
C5 C 0.4168(4) 0.8069(5) 0.1137(2) 0.0442(15) Uani 1 1 d . . .
H5 H 0.4370 0.8824 0.1209 0.053 Uiso 1 1 calc R . .
C6 C 0.4695(3) 0.7108(5) 0.1151(2) 0.0401(14) Uani 1 1 d . . .
C7 C 0.5870(3) 0.3067(5) 0.2647(2) 0.0357(13) Uani 1 1 d . . .
C8 C 0.5346(4) 0.2322(5) 0.2932(2) 0.0398(14) Uani 1 1 d . . .
C9 C 0.5425(4) 0.2318(5) 0.3464(2) 0.0415(14) Uani 1 1 d . . .
H9 H 0.5079 0.1831 0.3650 0.050 Uiso 1 1 calc R . .
C10 C 0.5988(4) 0.2995(5) 0.3738(2) 0.0419(15) Uani 1 1 d . B .
C11 C 0.6485(4) 0.3706(5) 0.3451(2) 0.0419(15) Uani 1 1 d . . .
H11 H 0.6863 0.4182 0.3622 0.050 Uiso 1 1 calc R . .
C12 C 0.6446(3) 0.3740(5) 0.2921(2) 0.0376(13) Uani 1 1 d . . .
C13 C 0.5579(3) 0.7327(5) 0.1216(2) 0.0431(15) Uani 1 1 d . . .
H13A H 0.5845 0.7134 0.0895 0.052 Uiso 1 1 calc R . .
H13B H 0.5663 0.8169 0.1281 0.052 Uiso 1 1 calc R . .
C14 C 0.5557(4) 0.6796(5) 0.2126(2) 0.0437(15) Uani 1 1 d . . .
H14A H 0.5000 0.6530 0.2092 0.052 Uiso 1 1 calc R . .
H14B H 0.5555 0.7628 0.2225 0.052 Uiso 1 1 calc R . .
C15 C 0.6000(4) 0.6056(5) 0.2538(2) 0.0404(14) Uani 1 1 d . . .
H15A H 0.6233 0.6575 0.2799 0.048 Uiso 1 1 calc R . .
H15B H 0.5624 0.5519 0.2704 0.048 Uiso 1 1 calc R . .
C16 C 0.6802(3) 0.7059(5) 0.1711(2) 0.0421(15) Uani 1 1 d . . .
H16A H 0.6802 0.7866 0.1845 0.051 Uiso 1 1 calc R . .
H16B H 0.7081 0.7060 0.1383 0.051 Uiso 1 1 calc R . .
C17 C 0.7242(3) 0.6228(5) 0.2094(2) 0.0421(15) Uani 1 1 d . . .
H17A H 0.7677 0.5810 0.1923 0.050 Uiso 1 1 calc R . .
H17B H 0.7470 0.6683 0.2379 0.050 Uiso 1 1 calc R . .
C18 C 0.7027(3) 0.4499(5) 0.2632(2) 0.0410(14) Uani 1 1 d . . .
H18A H 0.7369 0.4918 0.2878 0.049 Uiso 1 1 calc R . .
H18B H 0.7373 0.3988 0.2428 0.049 Uiso 1 1 calc R . .
C19 C 0.3224(4) 0.4561(6) 0.0827(3) 0.0588(19) Uani 1 1 d . . .
C20 C 0.2327(4) 0.4609(6) 0.0688(3) 0.075(3) Uani 1 1 d . . .
H20A H 0.2253 0.5044 0.0372 0.113 Uiso 1 1 calc R . .
H20B H 0.2039 0.4998 0.0960 0.113 Uiso 1 1 calc R . .
H20C H 0.2124 0.3814 0.0645 0.113 Uiso 1 1 calc R . .
C21 C 0.3333(5) 0.3769(7) 0.1292(3) 0.091(3) Uani 1 1 d . . .
H21A H 0.3163 0.2976 0.1206 0.136 Uiso 1 1 calc R . .
H21B H 0.3011 0.4066 0.1570 0.136 Uiso 1 1 calc R . .
H21C H 0.3893 0.3762 0.1395 0.136 Uiso 1 1 calc R . .
C22 C 0.3657(5) 0.4041(7) 0.0369(3) 0.080(3) Uani 1 1 d . . .
H22A H 0.4224 0.3967 0.0449 0.120 Uiso 1 1 calc R . .
H22B H 0.3586 0.4555 0.0076 0.120 Uiso 1 1 calc R . .
H22C H 0.3437 0.3271 0.0291 0.120 Uiso 1 1 calc R . .
C23 C 0.2791(4) 0.9011(6) 0.1001(3) 0.0526(17) Uani 1 1 d D . .
C27 C 0.4731(4) 0.1511(5) 0.2670(2) 0.0467(16) Uani 1 1 d . . .
C28 C 0.4198(4) 0.0831(6) 0.3044(3) 0.064(2) Uani 1 1 d . . .
H28A H 0.4528 0.0314 0.3253 0.096 Uiso 1 1 calc R . .
H28B H 0.3810 0.0366 0.2852 0.096 Uiso 1 1 calc R . .
H28C H 0.3919 0.1383 0.3262 0.096 Uiso 1 1 calc R . .
C29 C 0.5190(4) 0.0588(5) 0.2354(3) 0.0572(18) Uani 1 1 d . . .
H29A H 0.5587 0.0981 0.2146 0.086 Uiso 1 1 calc R . .
H29B H 0.4816 0.0167 0.2134 0.086 Uiso 1 1 calc R . .
H29C H 0.5454 0.0036 0.2583 0.086 Uiso 1 1 calc R . .
C30 C 0.4159(4) 0.2226(6) 0.2326(3) 0.0585(19) Uani 1 1 d . . .
H30A H 0.3840 0.2747 0.2536 0.088 Uiso 1 1 calc R . .
H30B H 0.3809 0.1694 0.2139 0.088 Uiso 1 1 calc R . .
H30C H 0.4468 0.2689 0.2086 0.088 Uiso 1 1 calc R . .
C31 C 0.6021(4) 0.2983(6) 0.4330(3) 0.0541(18) Uani 1 1 d D . .
C35 C 0.7195(3) 0.4492(5) 0.1020(2) 0.0431(14) Uani 1 1 d . . .
H35A H 0.7021 0.4525 0.0661 0.052 Uiso 1 1 calc R . .
H35B H 0.7439 0.5259 0.1095 0.052 Uiso 1 1 calc R . .
C36 C 0.8590(5) 0.3253(7) 0.0427(3) 0.080(3) Uani 1 1 d . . .
H36A H 0.8222 0.3020 0.0155 0.120 Uiso 1 1 calc R . .
H36B H 0.9000 0.2656 0.0469 0.120 Uiso 1 1 calc R . .
H36C H 0.8839 0.3997 0.0339 0.120 Uiso 1 1 calc R . .
C37 C 0.7670(5) 0.1906(6) 0.1211(3) 0.070(2) Uani 1 1 d . . .
H37A H 0.7338 0.1945 0.1512 0.105 Uiso 1 1 calc R . .
H37B H 0.8129 0.1404 0.1280 0.105 Uiso 1 1 calc R . .
H37C H 0.7360 0.1583 0.0928 0.105 Uiso 1 1 calc R . .
C38 C 0.8778(4) 0.3863(6) 0.1543(3) 0.063(2) Uani 1 1 d . . .
H38A H 0.8969 0.4653 0.1473 0.095 Uiso 1 1 calc R . .
H38B H 0.9225 0.3318 0.1540 0.095 Uiso 1 1 calc R . .
H38C H 0.8529 0.3847 0.1877 0.095 Uiso 1 1 calc R . .
C39 C 0.5457(5) 0.1592(6) 0.1079(3) 0.070(2) Uani 1 1 d . . .
H39A H 0.4912 0.1629 0.1214 0.085 Uiso 1 1 calc R . .
H39B H 0.5810 0.1239 0.1339 0.085 Uiso 1 1 calc R . .
C40 C 0.5471(6) 0.0882(7) 0.0594(3) 0.075(2) Uani 1 1 d . . .
H40A H 0.5059 0.0268 0.0595 0.090 Uiso 1 1 calc R . .
H40B H 0.5997 0.0517 0.0544 0.090 Uiso 1 1 calc R . .
C41 C 0.5297(5) 0.1805(6) 0.0186(3) 0.069(2) Uani 1 1 d . . .
H41A H 0.5485 0.1553 -0.0150 0.083 Uiso 1 1 calc R . .
H41B H 0.4724 0.1991 0.0164 0.083 Uiso 1 1 calc R . .
C42 C 0.5781(4) 0.2842(6) 0.0390(2) 0.0546(17) Uani 1 1 d . . .
H42A H 0.6338 0.2791 0.0278 0.066 Uiso 1 1 calc R . .
H42B H 0.5552 0.3587 0.0269 0.066 Uiso 1 1 calc R . .
C24 C 0.1963(10) 0.8599(19) 0.1109(8) 0.084(3) Uani 0.50 1 d PD A 1
H24A H 0.1943 0.8276 0.1452 0.126 Uiso 0.50 1 calc PR A 1
H24B H 0.1811 0.7995 0.0864 0.126 Uiso 0.50 1 calc PR A 1
H24C H 0.1594 0.9256 0.1081 0.126 Uiso 0.50 1 calc PR A 1
C25 C 0.2780(10) 0.9446(14) 0.0456(5) 0.084(3) Uani 0.50 1 d PD A 1
H25D H 0.2481 0.8898 0.0243 0.126 Uiso 0.50 1 calc PR A 1
H25E H 0.3325 0.9506 0.0333 0.126 Uiso 0.50 1 calc PR A 1
H25F H 0.2527 1.0214 0.0441 0.126 Uiso 0.50 1 calc PR A 1
C26 C 0.3016(16) 0.9984(19) 0.1386(10) 0.084(3) Uani 0.50 1 d P A 1
H26A H 0.2634 1.0625 0.1357 0.126 Uiso 0.50 1 calc PR A 1
H26B H 0.3549 1.0275 0.1312 0.126 Uiso 0.50 1 calc PR A 1
H26C H 0.3007 0.9667 0.1730 0.126 Uiso 0.50 1 calc PR A 1
C32 C 0.5778(12) 0.4190(15) 0.4536(6) 0.082(2) Uani 0.50 1 d P B 1
H32A H 0.5287 0.4445 0.4369 0.124 Uiso 0.50 1 calc PR B 1
H32B H 0.6201 0.4755 0.4469 0.124 Uiso 0.50 1 calc PR B 1
H32C H 0.5694 0.4136 0.4902 0.124 Uiso 0.50 1 calc PR B 1
C33 C 0.6886(10) 0.2775(16) 0.4509(7) 0.082(2) Uani 0.50 1 d PD B 1
H33A H 0.7228 0.3387 0.4373 0.124 Uiso 0.50 1 calc PR B 1
H33B H 0.7067 0.2013 0.4389 0.124 Uiso 0.50 1 calc PR B 1
H33C H 0.6911 0.2794 0.4880 0.124 Uiso 0.50 1 calc PR B 1
C34 C 0.5509(11) 0.2038(15) 0.4574(6) 0.082(2) Uani 0.50 1 d PD B 1
H34A H 0.5678 0.1928 0.4927 0.124 Uiso 0.50 1 calc PR B 1
H34B H 0.5571 0.1305 0.4389 0.124 Uiso 0.50 1 calc PR B 1
H34C H 0.4951 0.2278 0.4563 0.124 Uiso 0.50 1 calc PR B 1
C43 C 0.0897(10) 0.1550(14) 0.1678(6) 0.0756(13) Uiso 0.50 1 d PD C 1
C44 C 0.1359(16) 0.251(2) 0.1860(9) 0.0756(13) Uiso 0.50 1 d PD C 1
H44 H 0.1436 0.3149 0.1639 0.091 Uiso 0.50 1 calc PR C 1
C45 C 0.1699(10) 0.2551(14) 0.2335(6) 0.0756(13) Uiso 0.50 1 d PD C 1
H45 H 0.1921 0.3251 0.2466 0.091 Uiso 0.50 1 calc PR C 1
C46 C 0.1702(13) 0.1471(14) 0.2629(8) 0.0756(13) Uiso 0.50 1 d PD C 1
H46 H 0.1978 0.1428 0.2944 0.091 Uiso 0.50 1 calc PR C 1
C47 C 0.1315(9) 0.0551(15) 0.2450(6) 0.0756(13) Uiso 0.50 1 d PD C 1
H47 H 0.1315 -0.0148 0.2642 0.091 Uiso 0.50 1 calc PR C 1
C48 C 0.0900(15) 0.058(2) 0.1977(7) 0.0756(13) Uiso 0.50 1 d PD C 1
H48 H 0.0619 -0.0098 0.1868 0.091 Uiso 0.50 1 calc PR C 1
C49 C 0.0552(15) 0.161(2) 0.1130(7) 0.110(6) Uiso 0.50 1 d PD C 1
H49A H 0.0250 0.0893 0.1058 0.165 Uiso 0.50 1 calc PR C 1
H49B H 0.0987 0.1675 0.0889 0.165 Uiso 0.50 1 calc PR C 1
H49C H 0.0201 0.2283 0.1097 0.165 Uiso 0.50 1 calc PR C 1
C24' C 0.1910(11) 0.878(2) 0.0894(8) 0.084(3) Uani 0.50 1 d P A 2
H24D H 0.1705 0.8234 0.1147 0.126 Uiso 0.50 1 calc PR A 2
H24E H 0.1846 0.8438 0.0556 0.126 Uiso 0.50 1 calc PR A 2
H24F H 0.1614 0.9512 0.0911 0.126 Uiso 0.50 1 calc PR A 2
C25' C 0.3099(10) 0.9903(14) 0.0603(7) 0.084(3) Uani 0.50 1 d PD A 2
H25A H 0.3148 0.9516 0.0274 0.126 Uiso 0.50 1 calc PR A 2
H25B H 0.3618 1.0201 0.0711 0.126 Uiso 0.50 1 calc PR A 2
H25C H 0.2723 1.0552 0.0573 0.126 Uiso 0.50 1 calc PR A 2
C26' C 0.2885(16) 0.9686(18) 0.1489(8) 0.084(3) Uani 0.50 1 d PD A 2
H26D H 0.2553 1.0386 0.1474 0.126 Uiso 0.50 1 calc PR A 2
H26E H 0.3442 0.9912 0.1535 0.126 Uiso 0.50 1 calc PR A 2
H26F H 0.2722 0.9197 0.1773 0.126 Uiso 0.50 1 calc PR A 2
C32' C 0.5307(10) 0.3666(16) 0.4525(6) 0.082(2) Uani 0.50 1 d PD B 2
H32D H 0.5098 0.3278 0.4826 0.124 Uiso 0.50 1 calc PR B 2
H32E H 0.4894 0.3696 0.4262 0.124 Uiso 0.50 1 calc PR B 2
H32F H 0.5472 0.4460 0.4613 0.124 Uiso 0.50 1 calc PR B 2
C33' C 0.6829(10) 0.3338(16) 0.4542(7) 0.082(2) Uani 0.50 1 d PD B 2
H33D H 0.6872 0.4189 0.4543 0.124 Uiso 0.50 1 calc PR B 2
H33E H 0.7247 0.3008 0.4330 0.124 Uiso 0.50 1 calc PR B 2
H33F H 0.6888 0.3044 0.4889 0.124 Uiso 0.50 1 calc PR B 2
C34' C 0.5941(12) 0.1718(13) 0.4530(6) 0.082(2) Uani 0.50 1 d PD B 2
H34D H 0.6069 0.1700 0.4892 0.124 Uiso 0.50 1 calc PR B 2
H34E H 0.6307 0.1209 0.4348 0.124 Uiso 0.50 1 calc PR B 2
H34F H 0.5395 0.1446 0.4475 0.124 Uiso 0.50 1 calc PR B 2
C43' C 0.1363(10) 0.1683(14) 0.2154(6) 0.0756(13) Uiso 0.50 1 d PD D 2
C44' C 0.0992(14) 0.0569(19) 0.2089(8) 0.0756(13) Uiso 0.50 1 d PD D 2
H44' H 0.1047 -0.0061 0.2320 0.091 Uiso 0.50 1 calc PR D 2
C45' C 0.0536(10) 0.0523(14) 0.1642(6) 0.0756(13) Uiso 0.50 1 d PD D 2
H45' H 0.0276 -0.0202 0.1589 0.091 Uiso 0.50 1 calc PR D 2
C46' C 0.0391(12) 0.1341(15) 0.1260(7) 0.0756(13) Uiso 0.50 1 d PD D 2
H46' H 0.0031 0.1231 0.0986 0.091 Uiso 0.50 1 calc PR D 2
C47' C 0.0864(9) 0.2373(13) 0.1340(6) 0.0756(13) Uiso 0.50 1 d PD D 2
H47' H 0.0918 0.2930 0.1077 0.091 Uiso 0.50 1 calc PR D 2
C48' C 0.1240(16) 0.255(2) 0.1805(8) 0.0756(13) Uiso 0.50 1 d PD D 2
H48' H 0.1422 0.3312 0.1885 0.091 Uiso 0.50 1 calc PR D 2
C49' C 0.1827(16) 0.188(2) 0.2611(9) 0.110(6) Uiso 0.50 1 d PD D 2
H49D H 0.2361 0.2135 0.2521 0.165 Uiso 0.50 1 calc PR D 2
H49E H 0.1862 0.1149 0.2805 0.165 Uiso 0.50 1 calc PR D 2
H49F H 0.1571 0.2477 0.2817 0.165 Uiso 0.50 1 calc PR D 2

loop_
_atom_site_aniso_label
_atom_site_aniso_U_11
_atom_site_aniso_U_22
_atom_site_aniso_U_33
_atom_site_aniso_U_23
_atom_site_aniso_U_13
_atom_site_aniso_U_12
Y1 0.0415(3) 0.0303(3) 0.0343(3) 0.0004(3) -0.0021(2) -0.0009(3)
Si1 0.0546(11) 0.0447(10) 0.0463(11) -0.0005(9) -0.0023(9) 0.0047(9)
O1 0.048(2) 0.034(2) 0.061(3) 0.003(2) -0.014(2) -0.002(2)
O2 0.053(2) 0.037(2) 0.030(2) -0.0012(18) -0.0026(19) -0.0057(19)
O3 0.065(3) 0.041(2) 0.035(2) -0.009(2) 0.004(2) -0.007(2)
N1 0.045(3) 0.024(2) 0.039(3) 0.001(2) -0.006(2) 0.000(2)
N2 0.033(2) 0.034(3) 0.038(3) 0.005(2) -0.003(2) -0.002(2)
C1 0.051(4) 0.039(3) 0.034(3) 0.002(3) -0.010(3) -0.001(3)
C2 0.047(3) 0.039(4) 0.045(4) 0.006(3) -0.013(3) -0.003(3)
C3 0.042(3) 0.055(4) 0.038(3) 0.005(3) -0.007(3) -0.002(3)
C4 0.049(4) 0.047(4) 0.042(4) 0.002(3) -0.005(3) 0.006(3)
C5 0.053(4) 0.040(3) 0.040(3) 0.001(3) -0.002(3) -0.004(3)
C6 0.042(3) 0.044(3) 0.034(3) 0.004(3) -0.006(3) 0.001(3)
C7 0.037(3) 0.034(3) 0.035(3) -0.001(3) -0.007(3) 0.007(3)
C8 0.044(3) 0.033(3) 0.042(3) 0.006(3) -0.001(3) 0.002(3)
C9 0.052(4) 0.034(3) 0.039(3) 0.001(3) 0.003(3) -0.006(3)
C10 0.053(4) 0.037(3) 0.036(3) 0.003(3) -0.003(3) 0.009(3)
C11 0.049(4) 0.038(3) 0.038(3) -0.004(3) -0.009(3) 0.006(3)
C12 0.041(3) 0.034(3) 0.037(3) -0.003(3) -0.002(3) 0.004(3)
C13 0.045(3) 0.040(3) 0.044(4) 0.007(3) -0.008(3) 0.000(3)
C14 0.047(4) 0.043(4) 0.041(4) -0.009(3) 0.000(3) 0.006(3)
C15 0.047(3) 0.040(3) 0.034(3) 0.000(3) -0.001(3) 0.002(3)
C16 0.039(3) 0.035(3) 0.052(4) 0.002(3) -0.009(3) -0.009(3)
C17 0.036(3) 0.039(3) 0.051(4) -0.003(3) 0.001(3) -0.011(3)
C18 0.040(3) 0.038(3) 0.044(3) 0.002(3) -0.006(3) 0.002(3)
C19 0.059(4) 0.045(4) 0.072(5) 0.011(4) -0.021(4) -0.007(3)
C20 0.064(5) 0.055(5) 0.107(7) -0.002(5) -0.038(5) -0.015(4)
C21 0.092(6) 0.076(6) 0.104(7) 0.050(5) -0.049(6) -0.035(5)
C22 0.085(6) 0.053(5) 0.103(7) -0.025(5) -0.022(5) -0.005(4)
C23 0.051(4) 0.049(4) 0.058(4) -0.002(4) -0.003(3) 0.013(3)
C27 0.060(4) 0.038(3) 0.042(4) 0.004(3) -0.008(3) -0.009(3)
C28 0.073(5) 0.054(4) 0.064(5) 0.014(4) -0.004(4) -0.025(4)
C29 0.088(5) 0.036(3) 0.047(4) -0.007(3) -0.015(4) -0.004(4)
C30 0.058(4) 0.046(4) 0.071(5) 0.003(4) -0.021(4) -0.011(3)
C31 0.068(5) 0.057(4) 0.038(4) 0.003(3) -0.002(3) -0.001(4)
C35 0.050(4) 0.038(3) 0.041(3) -0.001(3) -0.005(3) 0.005(3)
C36 0.097(6) 0.085(6) 0.057(5) -0.003(5) 0.007(5) 0.033(5)
C37 0.071(5) 0.048(4) 0.091(6) 0.000(4) -0.022(5) 0.009(4)
C38 0.057(4) 0.058(4) 0.073(5) -0.004(4) -0.011(4) 0.009(4)
C39 0.118(7) 0.045(4) 0.049(4) -0.011(4) 0.018(4) -0.028(4)
C40 0.112(7) 0.059(5) 0.053(5) -0.013(4) -0.003(5) -0.025(5)
C41 0.095(6) 0.056(5) 0.057(5) -0.018(4) 0.000(4) 0.000(4)
C42 0.068(5) 0.056(4) 0.040(4) 0.001(3) 0.001(3) -0.004(4)
C24 0.068(5) 0.063(5) 0.121(7) -0.016(5) -0.019(5) 0.024(4)
C25 0.068(5) 0.063(5) 0.121(7) -0.016(5) -0.019(5) 0.024(4)
C26 0.068(5) 0.063(5) 0.121(7) -0.016(5) -0.019(5) 0.024(4)
C32 0.121(7) 0.088(7) 0.037(3) -0.007(4) 0.002(4) 0.010(5)
C33 0.121(7) 0.088(7) 0.037(3) -0.007(4) 0.002(4) 0.010(5)
C34 0.121(7) 0.088(7) 0.037(3) -0.007(4) 0.002(4) 0.010(5)
C24' 0.068(5) 0.063(5) 0.121(7) -0.016(5) -0.019(5) 0.024(4)
C25' 0.068(5) 0.063(5) 0.121(7) -0.016(5) -0.019(5) 0.024(4)
C26' 0.068(5) 0.063(5) 0.121(7) -0.016(5) -0.019(5) 0.024(4)
C32' 0.121(7) 0.088(7) 0.037(3) -0.007(4) 0.002(4) 0.010(5)
C33' 0.121(7) 0.088(7) 0.037(3) -0.007(4) 0.002(4) 0.010(5)
C34' 0.121(7) 0.088(7) 0.037(3) -0.007(4) 0.002(4) 0.010(5)

loop_
_atom_type_symbol
_atom_type_description
_atom_type_scat_dispersion_real
_atom_type_scat_dispersion_imag
_atom_type_scat_source
C C 0.0033 0.0016 'International Tables Vol C Tables 4.2.6.8 and 6.1.1.4'
H H 0.0000 0.0000 'International Tables Vol C Tables 4.2.6.8 and 6.1.1.4'
N N 0.0061 0.0033 'International Tables Vol C Tables 4.2.6.8 and 6.1.1.4'
O O 0.0106 0.0060 'International Tables Vol C Tables 4.2.6.8 and 6.1.1.4'
Si Si 0.0817 0.0704 'International Tables Vol C Tables 4.2.6.8 and 6.1.1.4'
Y Y -2.7962 3.5667 'International Tables Vol C Tables 4.2.6.8 and 6.1.1.4'

loop_
_geom_angle_atom_site_label_1
_geom_angle_atom_site_label_2
_geom_angle_atom_site_label_3
_geom_angle
O1 Y1 O2 118.06(16)
O1 Y1 C35 115.10(19)
O2 Y1 C35 121.37(18)
O1 Y1 O3 80.27(15)
O2 Y1 O3 85.86(14)
C35 Y1 O3 80.27(18)
O1 Y1 N2 126.06(15)
O2 Y1 N2 75.13(14)
C35 Y1 N2 92.80(18)
O3 Y1 N2 152.58(14)
O1 Y1 N1 74.50(15)
O2 Y1 N1 124.04(15)
C35 Y1 N1 92.14(18)
O3 Y1 N1 147.52(14)
N2 Y1 N1 58.43(14)
C35 Si1 C38 110.1(3)
C35 Si1 C37 112.0(3)
C38 Si1 C37 106.9(3)
C35 Si1 C36 115.2(3)
C38 Si1 C36 106.6(4)
C37 Si1 C36 105.6(4)
C1 O1 Y1 144.9(4)
C7 O2 Y1 141.8(4)
C42 O3 C39 108.7(5)
C42 O3 Y1 123.7(4)
C39 O3 Y1 127.4(4)
C16 N1 C14 107.6(5)
C16 N1 C13 109.9(4)
C14 N1 C13 112.0(5)
C16 N1 Y1 109.1(3)
C14 N1 Y1 102.9(3)
C13 N1 Y1 115.0(3)
C15 N2 C17 107.8(5)
C15 N2 C18 112.9(5)
C17 N2 C18 110.5(4)
C15 N2 Y1 105.5(3)
C17 N2 Y1 107.6(3)
C18 N2 Y1 112.3(3)
O1 C1 C2 123.3(5)
O1 C1 C6 118.3(5)
C2 C1 C6 118.4(6)
C3 C2 C1 118.5(6)
C3 C2 C19 120.5(5)
C1 C2 C19 121.1(5)
C2 C3 C4 124.4(6)
C2 C3 H3 117.8
C4 C3 H3 117.8
C5 C4 C3 116.0(6)
C5 C4 C23 121.7(6)
C3 C4 C23 122.2(6)
C4 C5 C6 122.4(6)
C4 C5 H5 118.8
C6 C5 H5 118.8
C5 C6 C1 120.1(6)
C5 C6 C13 119.3(6)
C1 C6 C13 120.5(5)
O2 C7 C12 119.3(5)
O2 C7 C8 122.6(5)
C12 C7 C8 118.1(5)
C9 C8 C7 117.9(5)
C9 C8 C27 119.9(5)
C7 C8 C27 122.2(5)
C8 C9 C10 124.2(6)
C8 C9 H9 117.9
C10 C9 H9 117.9
C11 C10 C9 116.3(6)
C11 C10 C31 122.1(6)
C9 C10 C31 121.5(6)
C10 C11 C12 122.4(6)
C10 C11 H11 118.8
C12 C11 H11 118.8
C11 C12 C7 120.9(6)
C11 C12 C18 119.7(5)
C7 C12 C18 119.4(5)
N1 C13 C6 115.0(5)
N1 C13 H13A 108.5
C6 C13 H13A 108.5
N1 C13 H13B 108.5
C6 C13 H13B 108.5
H13A C13 H13B 107.5
N1 C14 C15 108.4(5)
N1 C14 H14A 110.0
C15 C14 H14A 110.0
N1 C14 H14B 110.0
C15 C14 H14B 110.0
H14A C14 H14B 108.4
N2 C15 C14 108.4(5)
N2 C15 H15A 110.0
C14 C15 H15A 110.0
N2 C15 H15B 110.0
C14 C15 H15B 110.0
H15A C15 H15B 108.4
N1 C16 C17 109.2(4)
N1 C16 H16A 109.8
C17 C16 H16A 109.8
N1 C16 H16B 109.8
C17 C16 H16B 109.8
H16A C16 H16B 108.3
N2 C17 C16 107.2(4)
N2 C17 H17A 110.3
C16 C17 H17A 110.3
N2 C17 H17B 110.3
C16 C17 H17B 110.3
H17A C17 H17B 108.5
N2 C18 C12 114.3(5)
N2 C18 H18A 108.7
C12 C18 H18A 108.7
N2 C18 H18B 108.7
C12 C18 H18B 108.7
H18A C18 H18B 107.6
C21 C19 C22 110.2(7)
C21 C19 C20 108.4(7)
C22 C19 C20 107.3(7)
C21 C19 C2 109.9(6)
C22 C19 C2 108.5(6)
C20 C19 C2 112.4(6)
C19 C20 H20A 109.5
C19 C20 H20B 109.5
H20A C20 H20B 109.5
C19 C20 H20C 109.5
H20A C20 H20C 109.5
H20B C20 H20C 109.5
C19 C21 H21A 109.5
C19 C21 H21B 109.5
H21A C21 H21B 109.5
C19 C21 H21C 109.5
H21A C21 H21C 109.5
H21B C21 H21C 109.5
C19 C22 H22A 109.5
C19 C22 H22B 109.5
H22A C22 H22B 109.5
C19 C22 H22C 109.5
H22A C22 H22C 109.5
H22B C22 H22C 109.5
C24 C23 C26' 95.1(14)
C24 C23 C25 106.2(11)
C26' C23 C25 129.7(13)
C24 C23 C24' 23.1(12)
C26' C23 C24' 109.8(14)
C25 C23 C24' 83.2(11)
C24 C23 C4 108.6(9)
C26' C23 C4 108.5(11)
C25 C23 C4 106.9(8)
C24' C23 C4 117.7(10)
C24 C23 C26 108.8(14)
C26' C23 C26 18.4(15)
C25 C23 C26 112.5(12)
C24' C23 C26 118.4(15)
C4 C23 C26 113.5(11)
C24 C23 C25' 130.5(11)
C26' C23 C25' 101.9(12)
C25 C23 C25' 31.6(8)
C24' C23 C25' 108.6(11)
C4 C23 C25' 109.2(8)
C26 C23 C25' 83.6(12)
C8 C27 C30 110.6(5)
C8 C27 C28 114.0(5)
C30 C27 C28 106.1(6)
C8 C27 C29 108.3(5)
C30 C27 C29 110.8(5)
C28 C27 C29 107.0(5)
C27 C28 H28A 109.5
C27 C28 H28B 109.5
H28A C28 H28B 109.5
C27 C28 H28C 109.5
H28A C28 H28C 109.5
H28B C28 H28C 109.5
C27 C29 H29A 109.5
C27 C29 H29B 109.5
H29A C29 H29B 109.5
C27 C29 H29C 109.5
H29A C29 H29C 109.5
H29B C29 H29C 109.5
C27 C30 H30A 109.5
C27 C30 H30B 109.5
H30A C30 H30B 109.5
C27 C30 H30C 109.5
H30A C30 H30C 109.5
H30B C30 H30C 109.5
C33' C31 C32' 116.3(11)
C33' C31 C34 122.7(12)
C32' C31 C34 76.8(10)
C33' C31 C32 82.5(11)
C32' C31 C32 37.8(9)
C34 C31 C32 109.4(11)
C33' C31 C33 24.7(9)
C32' C31 C33 135.8(11)
C34 C31 C33 107.2(11)
C32 C31 C33 106.4(11)
C33' C31 C34' 101.9(11)
C32' C31 C34' 107.0(11)
C34 C31 C34' 31.0(9)
C32 C31 C34' 134.0(11)
C33 C31 C34' 80.6(11)
C33' C31 C10 112.8(9)
C32' C31 C10 108.3(8)
C34 C31 C10 114.4(8)
C32 C31 C10 109.8(8)
C33 C31 C10 109.3(9)
C34' C31 C10 110.3(8)
Si1 C35 Y1 126.6(3)
Si1 C35 H35A 105.7
Y1 C35 H35A 105.7
Si1 C35 H35B 105.7
Y1 C35 H35B 105.7
H35A C35 H35B 106.1
Si1 C36 H36A 109.5
Si1 C36 H36B 109.5
H36A C36 H36B 109.5
Si1 C36 H36C 109.5
H36A C36 H36C 109.5
H36B C36 H36C 109.5
Si1 C37 H37A 109.5
Si1 C37 H37B 109.5
H37A C37 H37B 109.5
Si1 C37 H37C 109.5
H37A C37 H37C 109.5
H37B C37 H37C 109.5
Si1 C38 H38A 109.5
Si1 C38 H38B 109.5
H38A C38 H38B 109.5
Si1 C38 H38C 109.5
H38A C38 H38C 109.5
H38B C38 H38C 109.5
O3 C39 C40 106.0(6)
O3 C39 H39A 110.5
C40 C39 H39A 110.5
O3 C39 H39B 110.5
C40 C39 H39B 110.5
H39A C39 H39B 108.7
C39 C40 C41 102.5(6)
C39 C40 H40A 111.3
C41 C40 H40A 111.3
C39 C40 H40B 111.3
C41 C40 H40B 111.3
H40A C40 H40B 109.2
C42 C41 C40 101.0(6)
C42 C41 H41A 111.6
C40 C41 H41A 111.6
C42 C41 H41B 111.6
C40 C41 H41B 111.6
H41A C41 H41B 109.4
O3 C42 C41 105.6(5)
O3 C42 H42A 110.6
C41 C42 H42A 110.6
O3 C42 H42B 110.6
C41 C42 H42B 110.6
H42A C42 H42B 108.8
C23 C24 H24A 109.5
C23 C24 H24B 109.5
C23 C24 H24C 109.5
C23 C25 H25D 109.5
C23 C25 H25E 109.5
C23 C25 H25F 109.5
C23 C26 H26A 109.5
C23 C26 H26B 109.5
C23 C26 H26C 109.5
C31 C32 H32A 109.5
C31 C32 H32B 109.5
C31 C32 H32C 109.5
C31 C33 H33A 109.5
C31 C33 H33B 109.5
C31 C33 H33C 109.5
C31 C34 H34A 109.5
C31 C34 H34B 109.5
C31 C34 H34C 109.5
C48 C43 C44 115.8(17)
C48 C43 C49 124.7(16)
C44 C43 C49 118.6(17)
C45 C44 C43 123.9(19)
C45 C44 H44 118.1
C43 C44 H44 118.1
C44 C45 C46 116.8(18)
C44 C45 H45 121.6
C46 C45 H45 121.6
C47 C46 C45 119.1(18)
C47 C46 H46 120.5
C45 C46 H46 120.5
C46 C47 C48 122.2(18)
C46 C47 H47 118.9
C48 C47 H47 118.9
C43 C48 C47 121.3(18)
C43 C48 H48 119.3
C47 C48 H48 119.3
C23 C24' H24D 109.5
C23 C24' H24E 109.5
H24D C24' H24E 109.5
C23 C24' H24F 109.5
H24D C24' H24F 109.5
H24E C24' H24F 109.5
C23 C25' H25A 109.5
C23 C25' H25B 109.5
H25A C25' H25B 109.5
C23 C25' H25C 109.5
H25A C25' H25C 109.5
H25B C25' H25C 109.5
C23 C26' H26D 109.5
C23 C26' H26E 109.5
H26D C26' H26E 109.5
C23 C26' H26F 109.5
H26D C26' H26F 109.5
H26E C26' H26F 109.5
C31 C32' H32D 109.5
C31 C32' H32E 109.5
H32D C32' H32E 109.5
C31 C32' H32F 109.5
H32D C32' H32F 109.5
H32E C32' H32F 109.5
C31 C33' H33D 109.5
C31 C33' H33E 109.5
H33D C33' H33E 109.5
C31 C33' H33F 109.5
H33D C33' H33F 109.5
H33E C33' H33F 109.5
C31 C34' H34D 109.5
C31 C34' H34E 109.5
H34D C34' H34E 109.5
C31 C34' H34F 109.5
H34D C34' H34F 109.5
H34E C34' H34F 109.5
C48' C43' C44' 120.3(16)
C48' C43' C49' 121.7(17)
C44' C43' C49' 117.9(15)
C45' C44' C43' 111.6(16)
C45' C44' H44' 124.2
C43' C44' H44' 124.2
C46' C45' C44' 132.3(16)
C46' C45' H45' 113.9
C44' C45' H45' 113.9
C45' C46' C47' 110.8(15)
C45' C46' H46' 124.6
C47' C46' H46' 124.6
C48' C47' C46' 119.6(17)
C48' C47' H47' 120.2
C46' C47' H47' 120.2
C43' C48' C47' 124(2)
C43' C48' H48' 118.2
C47' C48' H48' 118.2
C43' C49' H49D 109.5
C43' C49' H49E 109.5
H49D C49' H49E 109.5
C43' C49' H49F 109.5
H49D C49' H49F 109.5
H49E C49' H49F 109.5

loop_
_geom_bond_atom_site_label_1
_geom_bond_atom_site_label_2
_geom_bond_distance
Y1 O1 2.151(4)
Y1 O2 2.179(4)
Y1 C35 2.423(6)
Y1 O3 2.436(4)
Y1 N2 2.533(5)
Y1 N1 2.549(4)
Si1 C35 1.840(6)
Si1 C38 1.876(7)
Si1 C37 1.876(7)
Si1 C36 1.884(8)
O1 C1 1.353(7)
O2 C7 1.348(6)
O3 C42 1.450(7)
O3 C39 1.455(7)
N1 C16 1.471(7)
N1 C14 1.472(7)
N1 C13 1.490(7)
N2 C15 1.478(7)
N2 C17 1.484(7)
N2 C18 1.489(7)
C1 C2 1.417(8)
C1 C6 1.419(8)
C2 C3 1.391(8)
C2 C19 1.560(8)
C3 C4 1.399(8)
C3 H3 0.9400
C4 C5 1.388(8)
C4 C23 1.537(8)
C5 C6 1.402(8)
C5 H5 0.9400
C6 C13 1.505(8)
C7 C12 1.417(8)
C7 C8 1.431(8)
C8 C9 1.395(8)
C8 C27 1.534(8)
C9 C10 1.405(8)
C9 H9 0.9400
C10 C11 1.384(8)
C10 C31 1.547(8)
C11 C12 1.387(8)
C11 H11 0.9400
C12 C18 1.507(8)
C13 H13A 0.9800
C13 H13B 0.9800
C14 C15 1.547(8)
C14 H14A 0.9800
C14 H14B 0.9800
C15 H15A 0.9800
C15 H15B 0.9800
C16 C17 1.555(8)
C16 H16A 0.9800
C16 H16B 0.9800
C17 H17A 0.9800
C17 H17B 0.9800
C18 H18A 0.9800
C18 H18B 0.9800
C19 C21 1.521(9)
C19 C22 1.523(11)
C19 C20 1.537(9)
C20 H20A 0.9700
C20 H20B 0.9700
C20 H20C 0.9700
C21 H21A 0.9700
C21 H21B 0.9700
C21 H21C 0.9700
C22 H22A 0.9700
C22 H22B 0.9700
C22 H22C 0.9700
C23 C24 1.490(16)
C23 C26' 1.494(17)
C23 C25 1.509(12)
C23 C24' 1.52(2)
C23 C26 1.54(2)
C23 C25' 1.545(15)
C27 C30 1.536(8)
C27 C28 1.537(9)
C27 C29 1.543(9)
C28 H28A 0.9700
C28 H28B 0.9700
C28 H28C 0.9700
C29 H29A 0.9700
C29 H29B 0.9700
C29 H29C 0.9700
C30 H30A 0.9700
C30 H30B 0.9700
C30 H30C 0.9700
C31 C33' 1.507(15)
C31 C32' 1.515(14)
C31 C34 1.517(14)
C31 C32 1.529(17)
C31 C33 1.532(15)
C31 C34' 1.535(14)
C35 H35A 0.9800
C35 H35B 0.9800
C36 H36A 0.9700
C36 H36B 0.9700
C36 H36C 0.9700
C37 H37A 0.9700
C37 H37B 0.9700
C37 H37C 0.9700
C38 H38A 0.9700
C38 H38B 0.9700
C38 H38C 0.9700
C39 C40 1.502(9)
C39 H39A 0.9800
C39 H39B 0.9800
C40 C41 1.522(10)
C40 H40A 0.9800
C40 H40B 0.9800
C41 C42 1.520(9)
C41 H41A 0.9800
C41 H41B 0.9800
C42 H42A 0.9800
C42 H42B 0.9800
C24 H24A 0.9700
C24 H24B 0.9700
C24 H24C 0.9700
C25 H25D 0.9700
C25 H25E 0.9700
C25 H25F 0.9700
C26 H26A 0.9700
C26 H26B 0.9700
C26 H26C 0.9700
C32 H32A 0.9700
C32 H32B 0.9700
C32 H32C 0.9700
C33 H33A 0.9700
C33 H33B 0.9700
C33 H33C 0.9700
C34 H34A 0.9700
C34 H34B 0.9700
C34 H34C 0.9700
C43 C48 1.356(16)
C43 C44 1.410(17)
C43 C49 1.540(16)
C44 C45 1.362(16)
C44 H44 0.9400
C45 C46 1.448(16)
C45 H45 0.9400
C46 C47 1.312(15)
C46 H46 0.9400
C47 C48 1.409(15)
C47 H47 0.9400
C48 H48 0.9400
C49 H49A 0.9700
C49 H49B 0.9700
C49 H49C 0.9700
C24' H24D 0.9700
C24' H24E 0.9700
C24' H24F 0.9700
C25' H25A 0.9700
C25' H25B 0.9700
C25' H25C 0.9700
C26' H26D 0.9700
C26' H26E 0.9700
C26' H26F 0.9700
C32' H32D 0.9700
C32' H32E 0.9700
C32' H32F 0.9700
C33' H33D 0.9700
C33' H33E 0.9700
C33' H33F 0.9700
C34' H34D 0.9700
C34' H34E 0.9700
C34' H34F 0.9700
C43' C48' 1.356(17)
C43' C44' 1.418(16)
C43' C49' 1.434(16)
C44' C45' 1.388(15)
C44' H44' 0.9400
C45' C46' 1.383(15)
C45' H45' 0.9400
C46' C47' 1.427(16)
C46' H46' 0.9400
C47' C48' 1.378(16)
C47' H47' 0.9400
C48' H48' 0.9400
C49' H49D 0.9700
C49' H49E 0.9700
C49' H49F 0.9700
